data_4301360
loop_
_publ_author_name
'Theocharis C. Stamatatos'
'Khalil A. Abboud'
'Wolfgang Wernsdorfer'
'George Christou'

_publ_section_title
;
{Mn6}n Single-Chain Magnet Bearing Azides and Di-2-pyridylketone-Derived
Ligands
;
_journal_name_full 'Inorganic Chemistry'
_journal_page_first 807
_journal_page_last 809
_journal_paper_doi 10.1021/ic8020645
_journal_volume 48
_journal_year 2009
_chemical_formula_sum 'C29 H32 Mn3 N10 O9'
_chemical_formula_weight 829.47
_chemical_name_systematic
; 
 ? 
;
_space_group_IT_number 14
_symmetry_cell_setting monoclinic
_symmetry_space_group_name_Hall '-P 2yn'
_symmetry_space_group_name_H-M 'P 1 21/n 1'
_atom_sites_solution_hydrogens geom
_atom_sites_solution_primary direct
_atom_sites_solution_secondary difmap
_audit_creation_method SHELXL-97
_audit_update_record
;
2007-10-04 # Formatted by publCIF
;
_cell_angle_alpha 90.00
_cell_angle_beta 100.317(4)
_cell_angle_gamma 90.00
_cell_formula_units_Z 4
_cell_length_a 12.104(2)
_cell_length_b 20.330(4)
_cell_length_c 13.557(3)
_cell_measurement_reflns_used 69
_cell_measurement_temperature 173(2)
_cell_measurement_theta_max 28.0
_cell_measurement_theta_min 2.0
_cell_volume 3282.1(11)
_computing_cell_refinement 'Bruker SMART v5.624 & SAINT 6.36a (Bruker 1998)'
_computing_data_collection 'Bruker SMART v5.624 (Bruker 1998)'
_computing_data_reduction 'Bruker SHELXTL v6.14 (Bruker 2000)'
_computing_molecular_graphics 'Bruker SHELXTL v6.14'
_computing_publication_material 'Bruker SHELXTL v6.14'
_computing_structure_refinement 'Bruker SHELXTL v6.14'
_computing_structure_solution 'Bruker SHELXTL v6.14'
_diffrn_ambient_temperature 173(2)
_diffrn_measured_fraction_theta_full 0.997
_diffrn_measured_fraction_theta_max 0.997
_diffrn_measurement_device_type 'SMART CCD area detector'
_diffrn_measurement_method '\w scans'
_diffrn_radiation_monochromator graphite
_diffrn_radiation_source 'fine-focus sealed tube'
_diffrn_radiation_type MoK\a
_diffrn_radiation_wavelength 0.71073
_diffrn_reflns_av_R_equivalents 0.0663
_diffrn_reflns_av_sigmaI/netI 0.0783
_diffrn_reflns_limit_h_max 15
_diffrn_reflns_limit_h_min -14
_diffrn_reflns_limit_k_max 26
_diffrn_reflns_limit_k_min -26
_diffrn_reflns_limit_l_max 12
_diffrn_reflns_limit_l_min -17
_diffrn_reflns_number 22194
_diffrn_reflns_theta_full 27.50
_diffrn_reflns_theta_max 27.50
_diffrn_reflns_theta_min 1.83
_diffrn_standards_decay_% 1
_diffrn_standards_number 0
_exptl_absorpt_coefficient_mu 1.207
_exptl_absorpt_correction_T_max 0.9556
_exptl_absorpt_correction_T_min 0.8604
_exptl_absorpt_correction_type integration
_exptl_absorpt_process_details 'based on measured indexed crystal faces, Bruker SHELXTL  v6.12 (Bruker 1998)'
_exptl_crystal_colour brown
_exptl_crystal_density_diffrn 1.679
_exptl_crystal_density_method 'not measured'
_exptl_crystal_description needles
_exptl_crystal_F_000 1692
_exptl_crystal_size_max 0.14
_exptl_crystal_size_mid 0.08
_exptl_crystal_size_min 0.05
_refine_diff_density_max 0.796
_refine_diff_density_min -0.624
_refine_diff_density_rms 0.080
_refine_ls_extinction_method none
_refine_ls_goodness_of_fit_ref 0.955
_refine_ls_hydrogen_treatment constr
_refine_ls_matrix_type full
_refine_ls_number_parameters 462
_refine_ls_number_reflns 7528
_refine_ls_number_restraints 0
_refine_ls_restrained_S_all 0.955
_refine_ls_R_factor_all 0.0879
_refine_ls_R_factor_gt 0.0467
_refine_ls_shift/su_max 0.001
_refine_ls_shift/su_mean 0.000
_refine_ls_structure_factor_coef Fsqd
_refine_ls_weighting_details 'calc w=1/[\s^2^(Fo^2^)+(0.0650P)^2^] where P=(Fo^2^+2Fc^2^)/3'
_refine_ls_weighting_scheme calc
_refine_ls_wR_factor_gt 0.1120
_refine_ls_wR_factor_ref 0.1271
_reflns_number_gt 4685
_reflns_number_total 7528
_reflns_threshold_expression I>2\s(I)
_cod_data_source_file ic8020645_si_002.cif
_cod_data_source_block st153
_cod_depositor_comments
;
The following automatic conversions were performed:
'_symmetry_cell_setting' value 'Monoclinic' changed to 'monoclinic'
according to '/home/saulius/struct/CIF-dictionaries/cif_core.dic'
dictionary named 'cif_core.dic' version 2.4.1 from 2010-06-29.

Automatic conversion script
Id: cif_fix_enum 1527 2010-12-29 10:47:43Z saulius 
;
_cod_original_cell_volume 3282.0(11)
_cod_original_sg_symbol_H-M 'P 21/n'
_cod_database_code 4301360

loop_
_symmetry_equiv_pos_as_xyz
'x, y, z'
'-x+1/2, y+1/2, -z+1/2'
'-x, -y, -z'
'x-1/2, -y-1/2, z-1/2'

loop_
_atom_site_label
_atom_site_type_symbol
_atom_site_fract_x
_atom_site_fract_y
_atom_site_fract_z
_atom_site_U_iso_or_equiv
_atom_site_adp_type
_atom_site_occupancy
_atom_site_symmetry_multiplicity
_atom_site_calc_flag
_atom_site_refinement_flags
_atom_site_disorder_assembly
_atom_site_disorder_group
Mn1 Mn 0.03561(4) 0.07623(2) 0.53662(4) 0.02419(14) Uani 1 1 d . . .
Mn2 Mn -0.16720(5) 0.06154(3) 0.32268(4) 0.02933(15) Uani 1 1 d . . .
Mn3 Mn -0.03734(5) -0.00526(3) 0.11832(4) 0.03486(16) Uani 1 1 d . . .
O1 O 0.0392(2) 0.13703(12) 0.64040(17) 0.0361(6) Uani 1 1 d . A .
O2 O 0.0000(5) 0.2381(3) 0.7036(5) 0.063(3) Uani 0.558(10) 1 d P A 1
O2' O 0.0265(5) 0.2475(3) 0.6204(6) 0.044(3) Uani 0.442(10) 1 d P A 2
O3 O -0.11111(19) 0.10295(11) 0.47404(16) 0.0291(5) Uani 1 1 d . . .
O4 O 0.03766(19) 0.01868(11) 0.42213(15) 0.0247(5) Uani 1 1 d . . .
O5 O -0.02565(19) 0.04411(12) 0.25619(16) 0.0291(5) Uani 1 1 d . . .
O6 O -0.2864(2) 0.05497(17) 0.1870(2) 0.0594(9) Uani 1 1 d . . .
O7 O -0.2006(3) 0.03311(17) 0.0605(2) 0.0590(9) Uani 1 1 d . . .
O8 O -0.1029(3) -0.09472(16) 0.1738(2) 0.0629(9) Uani 1 1 d . . .
H8 H -0.0740 -0.1090 0.2408 0.094 Uiso 1 1 d R . .
O9 O 0.2572(13) 0.1308(7) 0.0624(11) 0.189(3) Uiso 0.50 1 d P B 3
O10 O 0.3567(13) 0.0720(8) 0.1289(11) 0.189(3) Uiso 0.50 1 d P B 4
N1 N -0.3191(3) 0.09913(15) 0.3877(2) 0.0352(7) Uani 1 1 d . . .
N2 N -0.1341(3) 0.17435(15) 0.3115(2) 0.0388(8) Uani 1 1 d . . .
N3 N 0.1315(3) 0.13561(14) 0.4374(2) 0.0326(7) Uani 1 1 d . . .
N4 N 0.1348(3) -0.03266(15) 0.2108(2) 0.0359(7) Uani 1 1 d . . .
N5 N 0.1823(2) 0.03900(14) 0.6137(2) 0.0280(6) Uani 1 1 d . . .
N6 N 0.2725(3) 0.06565(16) 0.6190(2) 0.0396(8) Uani 1 1 d . . .
N7 N 0.3587(4) 0.0878(2) 0.6205(4) 0.0779(14) Uani 1 1 d . . .
N8 N 0.0268(3) 0.06757(17) 0.0190(2) 0.0435(9) Uani 1 1 d . . .
N9 N -0.0012(3) 0.12378(19) 0.0148(2) 0.0497(9) Uani 1 1 d . . .
N10 N -0.0299(5) 0.1773(2) 0.0099(3) 0.0879(16) Uani 1 1 d . . .
C1 C -0.4276(3) 0.0835(2) 0.3594(3) 0.0449(10) Uani 1 1 d . . .
H1A H -0.4465 0.0477 0.3145 0.054 Uiso 1 1 calc R . .
C2 C -0.5129(4) 0.1168(2) 0.3922(3) 0.0519(11) Uani 1 1 d . . .
H2A H -0.5888 0.1034 0.3727 0.062 Uiso 1 1 calc R . .
C3 C -0.4856(4) 0.1697(2) 0.4534(3) 0.0546(12) Uani 1 1 d . . .
H3A H -0.5431 0.1945 0.4753 0.066 Uiso 1 1 calc R . .
C4 C -0.3738(4) 0.1874(2) 0.4838(3) 0.0458(10) Uani 1 1 d . . .
H4A H -0.3542 0.2244 0.5262 0.055 Uiso 1 1 calc R . .
C5 C -0.2913(3) 0.15012(18) 0.4513(3) 0.0349(9) Uani 1 1 d . . .
C6 C -0.1654(3) 0.16302(17) 0.4798(3) 0.0322(8) Uani 1 1 d . . .
C7 C -0.1346(3) 0.20711(18) 0.3965(3) 0.0382(9) Uani 1 1 d . . .
C8 C -0.1076(4) 0.2736(2) 0.4051(4) 0.0572(12) Uani 1 1 d . . .
H8A H -0.1096 0.2968 0.4657 0.069 Uiso 1 1 calc R . .
C9 C -0.0782(5) 0.3049(2) 0.3243(4) 0.0729(15) Uani 1 1 d . . .
H9A H -0.0587 0.3502 0.3287 0.088 Uiso 1 1 calc R . .
C10 C -0.0765(5) 0.2715(3) 0.2377(4) 0.0722(16) Uani 1 1 d . . .
H10A H -0.0559 0.2931 0.1816 0.087 Uiso 1 1 calc R . .
C11 C -0.1053(4) 0.2055(2) 0.2326(3) 0.0529(12) Uani 1 1 d . . .
H11A H -0.1046 0.1819 0.1722 0.063 Uiso 1 1 calc R . .
C12 C 0.1822(3) 0.19477(19) 0.4534(3) 0.0415(10) Uani 1 1 d . . .
H12A H 0.1880 0.2143 0.5177 0.050 Uiso 1 1 calc R . .
C13 C 0.2255(4) 0.2278(2) 0.3811(3) 0.0476(11) Uani 1 1 d . . .
H13A H 0.2628 0.2688 0.3954 0.057 Uiso 1 1 calc R . .
C14 C 0.2136(4) 0.1998(2) 0.2864(3) 0.0527(12) Uani 1 1 d . . .
H14A H 0.2409 0.2222 0.2341 0.063 Uiso 1 1 calc R . .
C15 C 0.1621(3) 0.1399(2) 0.2688(3) 0.0416(10) Uani 1 1 d . . .
H15A H 0.1532 0.1202 0.2043 0.050 Uiso 1 1 calc R . .
C16 C 0.1232(3) 0.10849(17) 0.3470(3) 0.0304(8) Uani 1 1 d . . .
C17 C 0.0676(3) 0.04036(16) 0.3311(2) 0.0259(7) Uani 1 1 d . . .
C18 C 0.1550(3) -0.00709(17) 0.3035(2) 0.0289(8) Uani 1 1 d . . .
C19 C 0.2536(3) -0.02024(19) 0.3700(3) 0.0358(9) Uani 1 1 d . . .
H19A H 0.2657 -0.0026 0.4360 0.043 Uiso 1 1 calc R . .
C20 C 0.3339(3) -0.0592(2) 0.3389(3) 0.0428(10) Uani 1 1 d . . .
H20A H 0.4030 -0.0678 0.3825 0.051 Uiso 1 1 calc R . .
C21 C 0.3127(4) -0.0856(2) 0.2442(3) 0.0495(11) Uani 1 1 d . . .
H21A H 0.3665 -0.1130 0.2213 0.059 Uiso 1 1 calc R . .
C22 C 0.2130(4) -0.0716(2) 0.1835(3) 0.0458(10) Uani 1 1 d . . .
H22A H 0.1984 -0.0905 0.1184 0.055 Uiso 1 1 calc R . .
C23 C -0.2808(4) 0.0535(2) 0.0963(3) 0.0510(11) Uani 1 1 d . . .
C24 C -0.3789(5) 0.0826(4) 0.0230(4) 0.098(2) Uani 1 1 d . . .
H24A H -0.3645 0.0783 -0.0455 0.147 Uiso 1 1 calc R . .
H24B H -0.3873 0.1292 0.0386 0.147 Uiso 1 1 calc R . .
H24C H -0.4480 0.0590 0.0289 0.147 Uiso 1 1 calc R . .
C25 C -0.1980(7) -0.1239(4) 0.1321(5) 0.139(3) Uani 1 1 d . . .
H25A H -0.2095 -0.1633 0.1706 0.208 Uiso 1 1 calc R . .
H25B H -0.1937 -0.1364 0.0630 0.208 Uiso 1 1 calc R . .
H25C H -0.2608 -0.0934 0.1318 0.208 Uiso 1 1 calc R . .
C26 C -0.1397(3) 0.19223(19) 0.5855(3) 0.0394(9) Uani 1 1 d . A .
H26A H -0.1714 0.2372 0.5831 0.047 Uiso 1 1 calc R . .
H26B H -0.1790 0.1656 0.6296 0.047 Uiso 1 1 calc R . .
C27 C -0.0203(4) 0.1958(2) 0.6313(5) 0.0759(18) Uani 1 1 d . . .
C28 C 0.1146(5) 0.2662(3) 0.7118(5) 0.097(2) Uani 1 1 d . . .
H28A H 0.1276 0.2982 0.7668 0.145 Uiso 0.558(10) 1 calc PR A 1
H28B H 0.1214 0.2882 0.6488 0.145 Uiso 0.558(10) 1 calc PR A 1
H28C H 0.1703 0.2309 0.7252 0.145 Uiso 0.558(10) 1 calc PR A 1
H28D H 0.1491 0.3083 0.6990 0.145 Uiso 0.442(10) 1 d PR A 2
H28E H 0.1725 0.2321 0.7242 0.145 Uiso 0.442(10) 1 d PR A 2
H28F H 0.0785 0.2705 0.7707 0.145 Uiso 0.442(10) 1 d PR A 2
C29 C 0.3702(10) 0.1307(7) 0.1166(9) 0.189(3) Uiso 1 1 d . . .

loop_
_atom_site_aniso_label
_atom_site_aniso_U_11
_atom_site_aniso_U_22
_atom_site_aniso_U_33
_atom_site_aniso_U_23
_atom_site_aniso_U_13
_atom_site_aniso_U_12
Mn1 0.0287(3) 0.0254(3) 0.0189(3) -0.0015(2) 0.0052(2) 0.0003(2)
Mn2 0.0313(3) 0.0337(3) 0.0232(3) -0.0010(2) 0.0057(2) 0.0031(2)
Mn3 0.0459(4) 0.0401(3) 0.0192(3) -0.0003(2) 0.0076(2) 0.0101(3)
O1 0.0437(16) 0.0360(14) 0.0271(13) -0.0089(11) 0.0021(11) 0.0056(12)
O2 0.059(4) 0.067(4) 0.057(5) -0.032(3) -0.008(3) 0.015(3)
O2' 0.043(4) 0.030(4) 0.057(6) -0.003(3) 0.002(3) -0.002(3)
O3 0.0317(14) 0.0268(12) 0.0281(13) -0.0036(10) 0.0033(10) 0.0038(11)
O4 0.0324(13) 0.0254(12) 0.0177(11) 0.0012(9) 0.0083(9) -0.0021(10)
O5 0.0322(14) 0.0367(14) 0.0192(11) 0.0000(10) 0.0064(10) 0.0042(11)
O6 0.0433(18) 0.103(3) 0.0298(16) -0.0070(16) 0.0018(13) 0.0086(17)
O7 0.055(2) 0.092(3) 0.0296(16) 0.0000(15) 0.0038(14) 0.0241(18)
O8 0.095(3) 0.059(2) 0.0311(16) -0.0018(14) 0.0004(16) -0.0220(19)
N1 0.0334(18) 0.0368(18) 0.0349(18) -0.0017(14) 0.0054(14) 0.0035(14)
N2 0.044(2) 0.0385(19) 0.0358(18) 0.0091(14) 0.0113(15) 0.0077(15)
N3 0.0367(18) 0.0305(17) 0.0313(16) 0.0019(13) 0.0080(13) -0.0025(14)
N4 0.048(2) 0.0390(18) 0.0228(16) -0.0001(13) 0.0107(14) 0.0086(15)
N5 0.0271(17) 0.0291(16) 0.0287(16) -0.0004(12) 0.0075(12) -0.0038(13)
N6 0.039(2) 0.0337(18) 0.047(2) 0.0022(15) 0.0100(16) 0.0000(16)
N7 0.052(3) 0.066(3) 0.114(4) 0.008(3) 0.009(3) -0.013(2)
N8 0.070(3) 0.041(2) 0.0222(17) 0.0041(13) 0.0161(16) 0.0148(18)
N9 0.077(3) 0.043(2) 0.032(2) 0.0034(15) 0.0182(17) 0.006(2)
N10 0.170(5) 0.038(3) 0.066(3) 0.008(2) 0.051(3) 0.018(3)
C1 0.037(2) 0.044(2) 0.052(3) -0.0034(19) 0.0035(19) 0.0008(19)
C2 0.033(2) 0.054(3) 0.068(3) -0.005(2) 0.006(2) 0.001(2)
C3 0.038(3) 0.063(3) 0.064(3) -0.003(2) 0.015(2) 0.015(2)
C4 0.046(3) 0.046(2) 0.047(2) -0.0070(19) 0.010(2) 0.010(2)
C5 0.041(2) 0.033(2) 0.031(2) 0.0056(16) 0.0078(16) 0.0070(17)
C6 0.036(2) 0.0259(18) 0.035(2) -0.0021(15) 0.0066(16) 0.0033(16)
C7 0.039(2) 0.032(2) 0.043(2) 0.0014(17) 0.0069(18) 0.0029(17)
C8 0.075(3) 0.038(2) 0.058(3) 0.005(2) 0.011(2) -0.006(2)
C9 0.099(4) 0.043(3) 0.079(4) 0.013(3) 0.022(3) -0.011(3)
C10 0.084(4) 0.063(3) 0.074(4) 0.038(3) 0.027(3) -0.001(3)
C11 0.059(3) 0.055(3) 0.048(3) 0.016(2) 0.020(2) 0.009(2)
C12 0.046(2) 0.034(2) 0.045(2) -0.0015(18) 0.0101(19) -0.0083(18)
C13 0.047(3) 0.035(2) 0.062(3) 0.008(2) 0.014(2) -0.0111(19)
C14 0.060(3) 0.048(3) 0.055(3) 0.020(2) 0.025(2) -0.003(2)
C15 0.048(3) 0.042(2) 0.038(2) 0.0091(18) 0.0167(18) -0.0010(19)
C16 0.029(2) 0.033(2) 0.0298(19) 0.0074(15) 0.0073(15) 0.0025(15)
C17 0.0314(19) 0.0266(18) 0.0215(17) 0.0033(13) 0.0099(14) 0.0024(15)
C18 0.034(2) 0.0295(19) 0.0257(18) 0.0044(14) 0.0113(15) -0.0001(15)
C19 0.038(2) 0.041(2) 0.030(2) 0.0024(16) 0.0116(17) 0.0020(17)
C20 0.037(2) 0.053(3) 0.040(2) 0.0083(19) 0.0092(18) 0.0109(19)
C21 0.051(3) 0.058(3) 0.043(2) 0.005(2) 0.020(2) 0.023(2)
C22 0.057(3) 0.052(3) 0.032(2) -0.0052(18) 0.0166(19) 0.018(2)
C23 0.046(3) 0.071(3) 0.034(2) -0.005(2) 0.003(2) 0.007(2)
C24 0.064(4) 0.181(7) 0.046(3) 0.008(4) -0.001(3) 0.049(4)
C25 0.168(9) 0.129(7) 0.114(6) 0.003(5) 0.011(6) -0.047(6)
C26 0.046(2) 0.031(2) 0.040(2) -0.0110(17) 0.0044(18) 0.0070(18)
C27 0.053(3) 0.038(3) 0.124(5) -0.040(3) -0.018(3) 0.012(2)
C28 0.071(4) 0.062(4) 0.139(6) -0.031(4) -0.032(4) -0.004(3)

loop_
_atom_type_symbol
_atom_type_description
_atom_type_scat_dispersion_real
_atom_type_scat_dispersion_imag
_atom_type_scat_source
C C 0.0033 0.0016 'International Tables Vol C Tables 4.2.6.8 and 6.1.1.4'
H H 0.0000 0.0000 'International Tables Vol C Tables 4.2.6.8 and 6.1.1.4'
N N 0.0061 0.0033 'International Tables Vol C Tables 4.2.6.8 and 6.1.1.4'
O O 0.0106 0.0060 'International Tables Vol C Tables 4.2.6.8 and 6.1.1.4'
Mn Mn 0.3368 0.7283 'International Tables Vol C Tables 4.2.6.8 and 6.1.1.4'

loop_
_geom_angle_atom_site_label_1
_geom_angle_atom_site_label_2
_geom_angle_atom_site_label_3
_geom_angle
_geom_angle_site_symmetry_1
_geom_angle_site_symmetry_3
_geom_angle_publ_flag
O1 Mn1 O3 92.33(10) . . ?
O1 Mn1 O4 175.04(11) . . ?
O3 Mn1 O4 87.72(9) . . ?
O1 Mn1 N5 87.66(11) . . ?
O3 Mn1 N5 172.48(11) . . ?
O4 Mn1 N5 92.93(10) . . ?
O1 Mn1 O4 109.84(10) . 3_556 ?
O3 Mn1 O4 88.71(9) . 3_556 ?
O4 Mn1 O4 75.11(9) . 3_556 ?
N5 Mn1 O4 84.22(10) . 3_556 ?
O1 Mn1 N3 98.56(11) . . ?
O3 Mn1 N3 96.84(10) . . ?
O4 Mn1 N3 76.52(10) . . ?
N5 Mn1 N3 90.60(11) . . ?
O4 Mn1 N3 150.83(10) 3_556 . ?
O5 Mn2 O6 95.59(10) . . ?
O5 Mn2 O3 108.89(9) . . ?
O6 Mn2 O3 150.96(11) . . ?
O5 Mn2 N5 98.06(10) . 3_556 ?
O6 Mn2 N5 100.73(12) . 3_556 ?
O3 Mn2 N5 91.30(9) . 3_556 ?
O5 Mn2 N1 170.19(10) . . ?
O6 Mn2 N1 83.54(11) . . ?
O3 Mn2 N1 69.65(10) . . ?
N5 Mn2 N1 91.70(11) 3_556 . ?
O5 Mn2 N2 88.59(10) . . ?
O6 Mn2 N2 95.93(12) . . ?
O3 Mn2 N2 70.03(10) . . ?
N5 Mn2 N2 161.33(11) 3_556 . ?
N1 Mn2 N2 81.79(11) . . ?
O5 Mn3 O7 93.57(10) . . ?
O5 Mn3 O8 93.59(10) . . ?
O7 Mn3 O8 93.53(14) . . ?
O5 Mn3 N8 104.13(11) . . ?
O7 Mn3 N8 86.28(13) . . ?
O8 Mn3 N8 162.27(12) . . ?
O5 Mn3 N8 171.22(11) . 3 ?
O7 Mn3 N8 94.99(12) . 3 ?
O8 Mn3 N8 83.95(12) . 3 ?
N8 Mn3 N8 78.41(14) . 3 ?
O5 Mn3 N4 73.79(10) . . ?
O7 Mn3 N4 167.35(11) . . ?
O8 Mn3 N4 87.69(12) . . ?
N8 Mn3 N4 96.37(12) . . ?
N8 Mn3 N4 97.66(12) 3 . ?
C27 O1 Mn1 124.1(3) . . ?
C27 O2 C28 111.1(6) . . ?
C27 O2 H28F 147.4 . . ?
C28 O2 H28F 40.0 . . ?
C27 O2' C28 112.9(6) . . ?
C6 O3 Mn1 129.4(2) . . ?
C6 O3 Mn2 108.41(19) . . ?
Mn1 O3 Mn2 114.33(11) . . ?
C17 O4 Mn1 123.29(19) . . ?
C17 O4 Mn1 131.37(19) . 3_556 ?
Mn1 O4 Mn1 104.89(9) . 3_556 ?
C17 O5 Mn3 123.0(2) . . ?
C17 O5 Mn2 108.41(19) . . ?
Mn3 O5 Mn2 122.05(11) . . ?
C23 O6 Mn2 135.0(3) . . ?
C23 O7 Mn3 136.0(3) . . ?
C25 O8 Mn3 124.7(4) . . ?
C25 O8 H8 114.1 . . ?
Mn3 O8 H8 119.3 . . ?
C1 N1 C5 119.0(3) . . ?
C1 N1 Mn2 128.3(3) . . ?
C5 N1 Mn2 111.9(2) . . ?
C7 N2 C11 119.7(4) . . ?
C7 N2 Mn2 114.0(2) . . ?
C11 N2 Mn2 125.9(3) . . ?
C16 N3 C12 118.3(3) . . ?
C16 N3 Mn1 111.2(2) . . ?
C12 N3 Mn1 130.0(3) . . ?
C22 N4 C18 118.0(3) . . ?
C22 N4 Mn3 127.6(3) . . ?
C18 N4 Mn3 114.4(2) . . ?
N6 N5 Mn1 123.9(2) . . ?
N6 N5 Mn2 121.4(2) . 3_556 ?
Mn1 N5 Mn2 114.40(13) . 3_556 ?
N7 N6 N5 176.0(4) . . ?
N9 N8 Mn3 122.7(3) . . ?
N9 N8 Mn3 123.5(2) . 3 ?
Mn3 N8 Mn3 101.59(14) . 3 ?
N10 N9 N8 178.7(6) . . ?
N1 C1 C2 123.1(4) . . ?
N1 C1 H1A 118.5 . . ?
C2 C1 H1A 118.5 . . ?
C3 C2 C1 118.2(4) . . ?
C3 C2 H2A 120.9 . . ?
C1 C2 H2A 120.9 . . ?
C2 C3 C4 120.2(4) . . ?
C2 C3 H3A 119.9 . . ?
C4 C3 H3A 119.9 . . ?
C5 C4 C3 118.9(4) . . ?
C5 C4 H4A 120.6 . . ?
C3 C4 H4A 120.6 . . ?
N1 C5 C4 120.7(4) . . ?
N1 C5 C6 114.6(3) . . ?
C4 C5 C6 124.7(3) . . ?
O3 C6 C5 107.1(3) . . ?
O3 C6 C26 111.9(3) . . ?
C5 C6 C26 109.3(3) . . ?
O3 C6 C7 106.9(3) . . ?
C5 C6 C7 106.1(3) . . ?
C26 C6 C7 115.2(3) . . ?
N2 C7 C8 121.5(4) . . ?
N2 C7 C6 112.5(3) . . ?
C8 C7 C6 126.0(4) . . ?
C9 C8 C7 118.3(5) . . ?
C9 C8 H8A 120.8 . . ?
C7 C8 H8A 120.8 . . ?
C10 C9 C8 120.4(5) . . ?
C10 C9 H9A 119.8 . . ?
C8 C9 H9A 119.8 . . ?
C9 C10 C11 119.0(4) . . ?
C9 C10 H10A 120.5 . . ?
C11 C10 H10A 120.5 . . ?
N2 C11 C10 121.1(4) . . ?
N2 C11 H11A 119.5 . . ?
C10 C11 H11A 119.5 . . ?
N3 C12 C13 123.0(4) . . ?
N3 C12 H12A 118.5 . . ?
C13 C12 H12A 118.5 . . ?
C12 C13 C14 118.2(4) . . ?
C12 C13 H13A 120.9 . . ?
C14 C13 H13A 120.9 . . ?
C15 C14 C13 119.7(4) . . ?
C15 C14 H14A 120.2 . . ?
C13 C14 H14A 120.2 . . ?
C14 C15 C16 118.7(4) . . ?
C14 C15 H15A 120.6 . . ?
C16 C15 H15A 120.6 . . ?
N3 C16 C15 122.1(3) . . ?
N3 C16 C17 117.4(3) . . ?
C15 C16 C17 120.4(3) . . ?
O5 C17 O4 110.8(3) . . ?
O5 C17 C18 111.5(3) . . ?
O4 C17 C18 108.3(3) . . ?
O5 C17 C16 109.5(3) . . ?
O4 C17 C16 109.4(3) . . ?
C18 C17 C16 107.4(3) . . ?
N4 C18 C19 121.7(3) . . ?
N4 C18 C17 117.1(3) . . ?
C19 C18 C17 121.1(3) . . ?
C20 C19 C18 119.0(4) . . ?
C20 C19 H19A 120.5 . . ?
C18 C19 H19A 120.5 . . ?
C21 C20 C19 119.2(4) . . ?
C21 C20 H20A 120.4 . . ?
C19 C20 H20A 120.4 . . ?
C22 C21 C20 118.7(4) . . ?
C22 C21 H21A 120.7 . . ?
C20 C21 H21A 120.7 . . ?
N4 C22 C21 123.4(4) . . ?
N4 C22 H22A 118.3 . . ?
C21 C22 H22A 118.3 . . ?
O7 C23 O6 125.7(4) . . ?
O7 C23 C24 116.8(4) . . ?
O6 C23 C24 117.4(4) . . ?
C23 C24 H24A 109.5 . . ?
C23 C24 H24B 109.5 . . ?
H24A C24 H24B 109.5 . . ?
C23 C24 H24C 109.5 . . ?
H24A C24 H24C 109.5 . . ?
H24B C24 H24C 109.5 . . ?
O8 C25 H25A 109.5 . . ?
O8 C25 H25B 109.5 . . ?
H25A C25 H25B 109.5 . . ?
O8 C25 H25C 109.5 . . ?
H25A C25 H25C 109.5 . . ?
H25B C25 H25C 109.5 . . ?
C27 C26 C6 115.7(4) . . ?
C27 C26 H26A 108.3 . . ?
C6 C26 H26A 108.3 . . ?
C27 C26 H26B 108.3 . . ?
C6 C26 H26B 108.3 . . ?
H26A C26 H26B 107.4 . . ?
O2' C27 O2 59.2(4) . . ?
O2' C27 O1 120.6(5) . . ?
O2 C27 O1 118.6(5) . . ?
O2' C27 C26 115.8(5) . . ?
O2 C27 C26 113.0(5) . . ?
O1 C27 C26 116.8(4) . . ?
O2 C28 O2' 48.6(3) . . ?
O2 C28 H28A 109.5 . . ?
O2' C28 H28A 140.8 . . ?
O2 C28 H28B 109.5 . . ?
O2' C28 H28B 64.1 . . ?
H28A C28 H28B 109.5 . . ?
O2 C28 H28C 109.5 . . ?
O2' C28 H28C 108.9 . . ?
H28A C28 H28C 109.5 . . ?
H28B C28 H28C 109.5 . . ?
O2 C28 H28D 138.1 . . ?
O2' C28 H28D 109.3 . . ?
H28A C28 H28D 62.7 . . ?
H28B C28 H28D 48.9 . . ?
H28C C28 H28D 111.8 . . ?
O2 C28 H28E 111.7 . . ?
O2' C28 H28E 109.6 . . ?
H28A C28 H28E 109.1 . . ?
H28B C28 H28E 107.6 . . ?
H28C C28 H28E 2.4 . . ?
H28D C28 H28E 109.5 . . ?
O2 C28 H28F 63.2 . . ?
O2' C28 H28F 109.5 . . ?
H28A C28 H28F 49.9 . . ?
H28B C28 H28F 142.0 . . ?
H28C C28 H28F 107.8 . . ?
H28D C28 H28F 109.5 . . ?
H28E C28 H28F 109.5 . . ?
O10 C29 O9 86.1(12) . . ?

loop_
_geom_bond_atom_site_label_1
_geom_bond_atom_site_label_2
_geom_bond_distance
_geom_bond_site_symmetry_2
_geom_bond_publ_flag
Mn1 O1 1.867(2) . ?
Mn1 O3 1.905(2) . ?
Mn1 O4 1.947(2) . ?
Mn1 N5 2.037(3) . ?
Mn1 O4 2.236(2) 3_556 ?
Mn1 N3 2.274(3) . ?
Mn2 O5 2.104(2) . ?
Mn2 O6 2.129(3) . ?
Mn2 O3 2.209(2) . ?
Mn2 N5 2.239(3) 3_556 ?
Mn2 N1 2.307(3) . ?
Mn2 N2 2.338(3) . ?
Mn3 O5 2.104(2) . ?
Mn3 O7 2.138(3) . ?
Mn3 O8 2.171(3) . ?
Mn3 N8 2.232(3) . ?
Mn3 N8 2.274(3) 3 ?
Mn3 N4 2.299(3) . ?
O1 C27 1.388(5) . ?
O2 C27 1.295(7) . ?
O2 C28 1.486(8) . ?
O2 H28F 1.3621 . ?
O2' C27 1.216(8) . ?
O2' C28 1.531(8) . ?
O3 C6 1.396(4) . ?
O4 C17 1.417(4) . ?
O4 Mn1 2.236(2) 3_556 ?
O5 C17 1.379(4) . ?
O6 C23 1.244(5) . ?
O7 C23 1.233(5) . ?
O8 C25 1.328(8) . ?
O8 H8 0.9584 . ?
O9 C29 1.432(17) . ?
O10 C29 1.220(17) . ?
N1 C1 1.339(5) . ?
N1 C5 1.352(5) . ?
N2 C7 1.331(5) . ?
N2 C11 1.342(5) . ?
N3 C16 1.331(4) . ?
N3 C12 1.350(5) . ?
N4 C22 1.337(5) . ?
N4 C18 1.341(4) . ?
N5 N6 1.209(4) . ?
N5 Mn2 2.239(3) 3_556 ?
N6 N7 1.133(5) . ?
N8 N9 1.190(5) . ?
N8 Mn3 2.274(3) 3 ?
N9 N10 1.141(5) . ?
C1 C2 1.373(6) . ?
C1 H1A 0.9500 . ?
C2 C3 1.362(6) . ?
C2 H2A 0.9500 . ?
C3 C4 1.389(6) . ?
C3 H3A 0.9500 . ?
C4 C5 1.387(5) . ?
C4 H4A 0.9500 . ?
C5 C6 1.526(5) . ?
C6 C26 1.531(5) . ?
C6 C7 1.539(5) . ?
C7 C8 1.391(6) . ?
C8 C9 1.369(6) . ?
C8 H8A 0.9500 . ?
C9 C10 1.358(7) . ?
C9 H9A 0.9500 . ?
C10 C11 1.385(7) . ?
C10 H10A 0.9500 . ?
C11 H11A 0.9500 . ?
C12 C13 1.367(5) . ?
C12 H12A 0.9500 . ?
C13 C14 1.388(6) . ?
C13 H13A 0.9500 . ?
C14 C15 1.370(6) . ?
C14 H14A 0.9500 . ?
C15 C16 1.391(5) . ?
C15 H15A 0.9500 . ?
C16 C17 1.538(5) . ?
C17 C18 1.527(5) . ?
C18 C19 1.387(5) . ?
C19 C20 1.377(5) . ?
C19 H19A 0.9500 . ?
C20 C21 1.373(5) . ?
C20 H20A 0.9500 . ?
C21 C22 1.363(6) . ?
C21 H21A 0.9500 . ?
C22 H22A 0.9500 . ?
C23 C24 1.524(6) . ?
C24 H24A 0.9800 . ?
C24 H24B 0.9800 . ?
C24 H24C 0.9800 . ?
C25 H25A 0.9800 . ?
C25 H25B 0.9800 . ?
C25 H25C 0.9800 . ?
C26 C27 1.469(6) . ?
C26 H26A 0.9900 . ?
C26 H26B 0.9900 . ?
C28 H28A 0.9800 . ?
C28 H28B 0.9800 . ?
C28 H28C 0.9800 . ?
C28 H28D 0.9802 . ?
C28 H28E 0.9799 . ?
C28 H28F 0.9801 . ?
